data_7223862
loop_
_publ_author_name
'Amiri Rudbari, Hadi'
'Lloret, Francesc'
'Khorshidifard, Mahsa'
'bruno, giuseppe'
'Julve, Miguel'

_publ_section_title
;
 Effects of electron donating/withdrawing groups in the
 5-substituted-2-hydroxybenzaldehyde on the synthesis of neutral cubanes
 with a NiII4O4 core: Synthesis, crystal structures and magnetic
 properties
;
_journal_name_full 'RSC Adv.'
_journal_paper_doi 10.1039/C5RA25969J
_journal_year 2016
_chemical_formula_moiety 'C40 H56 Ni4 O16'
_chemical_formula_sum 'C40 H56 Ni4 O16'
_chemical_formula_weight 1027.69
_chemical_name_systematic
;
 ?
;
_space_group_IT_number 14
_symmetry_cell_setting monoclinic
_symmetry_space_group_name_Hall '-P 2ybc'
_symmetry_space_group_name_H-M 'P 1 21/c 1'
_atom_sites_solution_hydrogens geom
_atom_sites_solution_primary direct
_atom_sites_solution_secondary difmap
_audit_creation_method SHELXL-97
_audit_update_record
;
2015-12-05 deposited with the CCDC.
2016-01-07 downloaded from the CCDC.
;
_cell_angle_alpha 90.00
_cell_angle_beta 90.39(3)
_cell_angle_gamma 90.00
_cell_formula_units_Z 4
_cell_length_a 18.262(4)
_cell_length_b 17.467(4)
_cell_length_c 14.722(3)
_cell_measurement_reflns_used 9352
_cell_measurement_temperature 298(2)
_cell_measurement_theta_max 27.18
_cell_measurement_theta_min 2.59
_cell_volume 4695.9(18)
_computing_structure_refinement 'SHELXL-97 (Sheldrick, 2008)'
_diffrn_ambient_temperature 298(2)
_diffrn_measured_fraction_theta_full 0.999
_diffrn_measured_fraction_theta_max 0.999
_diffrn_measurement_device_type 'Stoe IPDS-II'
_diffrn_measurement_method 'rotation method'
_diffrn_radiation_monochromator graphite
_diffrn_radiation_source 'fine-focus sealed tube'
_diffrn_radiation_type MoK\a
_diffrn_radiation_wavelength 0.71073
_diffrn_reflns_av_R_equivalents 0.0579
_diffrn_reflns_av_sigmaI/netI 0.0396
_diffrn_reflns_limit_h_max 22
_diffrn_reflns_limit_h_min -21
_diffrn_reflns_limit_k_max 21
_diffrn_reflns_limit_k_min -21
_diffrn_reflns_limit_l_max 18
_diffrn_reflns_limit_l_min -18
_diffrn_reflns_number 44189
_diffrn_reflns_theta_full 26.00
_diffrn_reflns_theta_max 26.00
_diffrn_reflns_theta_min 2.52
_exptl_absorpt_coefficient_mu 1.644
_exptl_absorpt_correction_T_max 0.5415
_exptl_absorpt_correction_T_min 0.4506
_exptl_absorpt_correction_type multi-scan
_exptl_absorpt_process_details
;
[c.f. r.h. blessing, acta cryst. (1995), a51, 33-38]
;
_exptl_crystal_colour green
_exptl_crystal_density_diffrn 1.454
_exptl_crystal_density_method 'not measured'
_exptl_crystal_description cubic
_exptl_crystal_F_000 2144
_exptl_crystal_size_max 0.32
_exptl_crystal_size_mid 0.30
_exptl_crystal_size_min 0.27
_refine_diff_density_max 0.251
_refine_diff_density_min -0.269
_refine_diff_density_rms 0.045
_refine_ls_extinction_method none
_refine_ls_goodness_of_fit_ref 0.920
_refine_ls_hydrogen_treatment mixed
_refine_ls_matrix_type full
_refine_ls_number_parameters 557
_refine_ls_number_reflns 9210
_refine_ls_number_restraints 12
_refine_ls_restrained_S_all 0.922
_refine_ls_R_factor_all 0.0571
_refine_ls_R_factor_gt 0.0358
_refine_ls_shift/su_max 0.022
_refine_ls_shift/su_mean 0.000
_refine_ls_structure_factor_coef Fsqd
_refine_ls_weighting_details 'calc w=1/[\s^2^(Fo^2^)+(0.0522P)^2^+0.0000P] where P=(Fo^2^+2Fc^2^)/3'
_refine_ls_weighting_scheme calc
_refine_ls_wR_factor_gt 0.0844
_refine_ls_wR_factor_ref 0.0906
_reflns_number_gt 6521
_reflns_number_total 9210
_reflns_threshold_expression >2\s(I)
_cod_data_source_file c5ra25969j2.cif
_cod_data_source_block mp21c
_cod_depositor_comments
;
The following automatic conversions were performed:

'_symmetry_cell_setting' value 'Monoclinic' changed to 'monoclinic'
according to
/usr/data/users/saulius/crontab/automatic-downloads/rss-feeds/RSC/lib/dictionaries/cif_core.dic
dictionary named 'cif_core.dic' version 2.4.2 from 2011-04-26.

Automatic conversion script
Id: cif_fix_values 4268 2015-11-12 08:31:59Z antanas 
;
_cod_original_cell_volume 4695.8(18)
_cod_original_sg_symbol_H-M 'P2(1)/c  '
_cod_database_code 7223862

loop_
_symmetry_equiv_pos_as_xyz
'x, y, z'
'-x, y+1/2, -z+1/2'
'-x, -y, -z'
'x, -y-1/2, z-1/2'

loop_
_atom_site_label
_atom_site_type_symbol
_atom_site_fract_x
_atom_site_fract_y
_atom_site_fract_z
_atom_site_U_iso_or_equiv
_atom_site_adp_type
_atom_site_occupancy
_atom_site_symmetry_multiplicity
_atom_site_calc_flag
_atom_site_refinement_flags
Ni4 Ni 0.320839(18) -0.11398(2) 0.91635(2) 0.05418(10) Uani 1 1 d D
Ni3 Ni 0.175905(18) -0.12963(2) 1.01703(2) 0.05283(10) Uani 1 1 d D
Ni1 Ni 0.286732(19) -0.01175(2) 1.08481(2) 0.05656(11) Uani 1 1 d D
Ni2 Ni 0.209791(19) 0.01755(2) 0.90327(2) 0.05585(10) Uani 1 1 d D
O12 O 0.31470(10) -0.22667(11) 0.89171(13) 0.0620(5) Uani 1 1 d .
O9 O 0.15315(10) -0.14645(12) 1.14863(12) 0.0627(5) Uani 1 1 d .
O15 O 0.18604(10) -0.24631(12) 0.97752(14) 0.0647(5) Uani 1 1 d D
O5 O 0.28298(10) 0.10089(12) 1.10751(14) 0.0663(5) Uani 1 1 d .
O13 O 0.24719(12) -0.04407(13) 1.21463(13) 0.0694(6) Uani 1 1 d D
O2 O 0.31493(10) -0.00026(11) 0.95013(13) 0.0575(5) Uani 1 1 d .
O3 O 0.28555(9) -0.12449(11) 1.04819(12) 0.0538(4) Uani 1 1 d .
O1 O 0.18156(9) -0.01296(11) 1.03266(12) 0.0555(4) Uani 1 1 d .
O10 O 0.06645(10) -0.13621(12) 0.98606(13) 0.0634(5) Uani 1 1 d .
O16 O 0.34672(11) -0.07801(13) 0.78098(13) 0.0667(5) Uani 1 1 d D
O6 O 0.39130(11) -0.01644(13) 1.13318(15) 0.0719(6) Uani 1 1 d .
O11 O 0.42984(11) -0.12388(13) 0.94478(15) 0.0677(5) Uani 1 1 d .
O4 O 0.21072(9) -0.09951(11) 0.88969(12) 0.0541(4) Uani 1 1 d .
O7 O 0.24476(11) 0.03757(13) 0.77598(13) 0.0673(5) Uani 1 1 d .
O14 O 0.21232(13) 0.13361(13) 0.95160(15) 0.0738(6) Uani 1 1 d D
O8 O 0.10402(11) 0.03014(13) 0.86166(14) 0.0677(5) Uani 1 1 d .
C6 C 0.39551(16) 0.11194(19) 1.1926(2) 0.0639(8) Uani 1 1 d .
C25 C 0.36710(16) -0.27740(19) 0.8957(2) 0.0624(7) Uani 1 1 d .
C22 C 0.02686(15) -0.18323(17) 1.13192(19) 0.0578(7) Uani 1 1 d .
C17 C 0.09232(15) -0.17154(17) 1.18310(18) 0.0555(7) Uani 1 1 d .
C2 C 0.31585(16) 0.22009(19) 1.1704(2) 0.0685(8) Uani 1 1 d .
H2 H 0.2742 0.2424 1.1450 0.082 Uiso 1 1 calc R
C30 C 0.44051(15) -0.25949(19) 0.9220(2) 0.0642(8) Uani 1 1 d .
C14 C 0.12663(18) 0.0510(2) 0.7031(2) 0.0689(8) Uani 1 1 d .
C28 C 0.4777(2) -0.3935(2) 0.9012(3) 0.0899(11) Uani 1 1 d .
C21 C -0.03490(17) -0.21422(19) 1.1749(2) 0.0705(8) Uani 1 1 d .
H21 H -0.0770 -0.2223 1.1404 0.085 Uiso 1 1 calc R
C23 C 0.01935(16) -0.16166(18) 1.0384(2) 0.0636(7) Uani 1 1 d .
H23 H -0.0272 -0.1676 1.0135 0.076 Uiso 1 1 calc R
C5 C 0.44163(17) 0.1601(2) 1.2454(2) 0.0736(9) Uani 1 1 d .
H5 H 0.4844 0.1395 1.2699 0.088 Uiso 1 1 calc R
C29 C 0.49342(18) -0.3198(2) 0.9236(2) 0.0809(10) Uani 1 1 d .
H29 H 0.5412 -0.3079 0.9408 0.097 Uiso 1 1 calc R
C26 C 0.35213(19) -0.3541(2) 0.8733(2) 0.0766(9) Uani 1 1 d .
H26 H 0.3049 -0.3678 0.8558 0.092 Uiso 1 1 calc R
C19 C 0.0282(2) -0.2192(2) 1.3152(2) 0.0815(10) Uani 1 1 d .
H19 H 0.0290 -0.2310 1.3768 0.098 Uiso 1 1 calc R
C18 C 0.08926(17) -0.1892(2) 1.2768(2) 0.0691(8) Uani 1 1 d .
H18 H 0.1302 -0.1800 1.3131 0.083 Uiso 1 1 calc R
C7 C 0.42206(17) 0.0358(2) 1.1749(2) 0.0713(8) Uani 1 1 d .
H7 H 0.4684 0.0246 1.1978 0.086 Uiso 1 1 calc R
C3 C 0.36240(18) 0.2646(2) 1.2222(2) 0.0765(9) Uani 1 1 d .
H3 H 0.3510 0.3159 1.2310 0.092 Uiso 1 1 calc R
C20 C -0.0360(2) -0.2331(2) 1.2649(3) 0.0824(10) Uani 1 1 d .
C15 C 0.08334(18) 0.0408(2) 0.7827(2) 0.0720(9) Uani 1 1 d .
H15A H 0.0329 0.0423 0.7738 0.086 Uiso 1 1 calc R
C31 C 0.46491(16) -0.1841(2) 0.9442(2) 0.0677(8) Uani 1 1 d .
H31 H 0.5140 -0.1798 0.9606 0.081 Uiso 1 1 calc R
C4 C 0.42629(18) 0.2350(2) 1.2620(2) 0.0763(9) Uani 1 1 d .
C35 C 0.31859(16) -0.17993(18) 1.1069(2) 0.0658(8) Uani 1 1 d .
H35A H 0.3136 -0.2299 1.0804 0.099 Uiso 1 1 calc R
H35B H 0.2948 -0.1790 1.1648 0.099 Uiso 1 1 calc R
H35C H 0.3696 -0.1681 1.1148 0.099 Uiso 1 1 calc R
C27 C 0.4060(2) -0.4094(2) 0.8764(3) 0.0926(11) Uani 1 1 d .
H27 H 0.3936 -0.4595 0.8613 0.111 Uiso 1 1 calc R
C13 C 0.0882(2) 0.0639(2) 0.6205(2) 0.0861(11) Uani 1 1 d .
H13A H 0.0373 0.0642 0.6215 0.103 Uiso 1 1 calc R
C40 C 0.3469(2) -0.1279(2) 0.7041(2) 0.0828(10) Uani 1 1 d D
H40A H 0.3602 -0.0996 0.6509 0.124 Uiso 1 1 calc R
H40B H 0.2990 -0.1495 0.6958 0.124 Uiso 1 1 calc R
H40C H 0.3817 -0.1683 0.7140 0.124 Uiso 1 1 calc R
C11 C 0.1990(3) 0.0748(3) 0.5409(3) 0.1028(13) Uani 1 1 d .
H11 H 0.2240 0.0832 0.4869 0.123 Uiso 1 1 calc R
C8 C 0.4779(2) 0.2854(3) 1.3172(3) 0.1065(14) Uani 1 1 d .
H8A H 0.5097 0.2537 1.3533 0.160 Uiso 1 1 calc R
H8B H 0.4499 0.3180 1.3563 0.160 Uiso 1 1 calc R
H8C H 0.5066 0.3162 1.2769 0.160 Uiso 1 1 calc R
C1 C 0.32945(15) 0.14221(18) 1.15480(19) 0.0602(7) Uani 1 1 d .
C37 C 0.2212(2) 0.0064(2) 1.2831(2) 0.0935(12) Uani 1 1 d D
H37A H 0.2068 -0.0227 1.3353 0.140 Uiso 1 1 calc R
H37B H 0.1799 0.0345 1.2602 0.140 Uiso 1 1 calc R
H37C H 0.2595 0.0414 1.3000 0.140 Uiso 1 1 calc R
C33 C 0.12086(17) 0.02389(19) 1.0757(2) 0.0682(8) Uani 1 1 d .
H33A H 0.1147 0.0033 1.1356 0.102 Uiso 1 1 calc R
H33B H 0.0772 0.0151 1.0406 0.102 Uiso 1 1 calc R
H33C H 0.1300 0.0779 1.0796 0.102 Uiso 1 1 calc R
C9 C 0.20465(18) 0.04990(19) 0.7036(2) 0.0668(8) Uani 1 1 d .
C34 C 0.37444(17) 0.0488(2) 0.9281(2) 0.0713(8) Uani 1 1 d .
H34A H 0.3638 0.0999 0.9479 0.107 Uiso 1 1 calc R
H34B H 0.3816 0.0487 0.8635 0.107 Uiso 1 1 calc R
H34C H 0.4181 0.0309 0.9578 0.107 Uiso 1 1 calc R
C38 C 0.2384(2) 0.1990(2) 0.9053(3) 0.1011(12) Uani 1 1 d D
H38A H 0.2329 0.2433 0.9433 0.152 Uiso 1 1 calc R
H38B H 0.2109 0.2060 0.8502 0.152 Uiso 1 1 calc R
H38C H 0.2892 0.1921 0.8911 0.152 Uiso 1 1 calc R
C39 C 0.1750(2) -0.3129(2) 1.0312(3) 0.0900(11) Uani 1 1 d D
H39A H 0.1834 -0.3577 0.9949 0.135 Uiso 1 1 calc R
H39B H 0.1256 -0.3135 1.0531 0.135 Uiso 1 1 calc R
H39C H 0.2085 -0.3126 1.0817 0.135 Uiso 1 1 calc R
C32 C 0.5375(3) -0.4542(3) 0.8980(4) 0.1315(18) Uani 1 1 d .
H32A H 0.5548 -0.4592 0.8369 0.197 Uiso 1 1 calc R
H32B H 0.5181 -0.5024 0.9181 0.197 Uiso 1 1 calc R
H32C H 0.5774 -0.4393 0.9370 0.197 Uiso 1 1 calc R
C10 C 0.2388(2) 0.0619(2) 0.6188(2) 0.0872(11) Uani 1 1 d .
H10 H 0.2897 0.0610 0.6157 0.105 Uiso 1 1 calc R
C36 C 0.17657(16) -0.13344(18) 0.81188(19) 0.0627(7) Uani 1 1 d .
H36A H 0.1987 -0.1137 0.7577 0.094 Uiso 1 1 calc R
H36B H 0.1253 -0.1214 0.8116 0.094 Uiso 1 1 calc R
H36C H 0.1829 -0.1880 0.8141 0.094 Uiso 1 1 calc R
C12 C 0.1224(3) 0.0759(3) 0.5395(2) 0.0988(13) Uani 1 1 d .
C24 C -0.1038(2) -0.2671(3) 1.3096(3) 0.1224(17) Uani 1 1 d .
H24A H -0.1402 -0.2777 1.2640 0.184 Uiso 1 1 calc R
H24B H -0.1230 -0.2313 1.3528 0.184 Uiso 1 1 calc R
H24C H -0.0907 -0.3137 1.3403 0.184 Uiso 1 1 calc R
C16 C 0.0788(3) 0.0910(4) 0.4522(3) 0.148(2) Uani 1 1 d .
H16A H 0.0793 0.0459 0.4149 0.222 Uiso 1 1 calc R
H16B H 0.1005 0.1328 0.4198 0.222 Uiso 1 1 calc R
H16C H 0.0292 0.1036 0.4673 0.222 Uiso 1 1 calc R
H15 H 0.2252(17) -0.2564(11) 0.947(3) 0.222 Uiso 1 1 d D
H13 H 0.221(2) -0.0851(14) 1.219(2) 0.222 Uiso 1 1 d D
H16 H 0.329(3) -0.0355(12) 0.7604(13) 0.222 Uiso 1 1 d D
H14 H 0.225(3) 0.1406(13) 1.0077(9) 0.222 Uiso 1 1 d D

loop_
_atom_site_aniso_label
_atom_site_aniso_U_11
_atom_site_aniso_U_22
_atom_site_aniso_U_33
_atom_site_aniso_U_23
_atom_site_aniso_U_13
_atom_site_aniso_U_12
Ni4 0.04507(18) 0.0553(2) 0.0622(2) -0.00685(16) 0.00290(15) -0.00055(15)
Ni3 0.04459(18) 0.0575(2) 0.0564(2) 0.00006(16) 0.00154(14) -0.00012(15)
Ni1 0.0505(2) 0.0584(2) 0.0607(2) -0.00870(17) -0.00237(15) 0.00226(16)
Ni2 0.0515(2) 0.0561(2) 0.0599(2) 0.00006(16) 0.00190(15) 0.00205(16)
O12 0.0481(10) 0.0594(13) 0.0784(13) -0.0105(10) -0.0004(9) 0.0039(9)
O9 0.0490(10) 0.0791(15) 0.0601(11) 0.0045(10) 0.0006(9) -0.0021(10)
O15 0.0607(12) 0.0581(13) 0.0753(13) 0.0015(10) 0.0006(9) -0.0001(9)
O5 0.0554(11) 0.0657(14) 0.0777(13) -0.0151(10) -0.0099(10) 0.0037(10)
O13 0.0705(13) 0.0774(15) 0.0604(12) -0.0101(10) 0.0024(10) 0.0078(11)
O2 0.0489(10) 0.0553(12) 0.0683(11) -0.0053(9) 0.0036(8) -0.0067(8)
O3 0.0454(9) 0.0547(12) 0.0613(10) -0.0008(8) -0.0026(8) 0.0043(8)
O1 0.0481(10) 0.0586(12) 0.0598(10) -0.0035(9) 0.0021(8) 0.0070(8)
O10 0.0525(11) 0.0778(15) 0.0598(11) 0.0041(10) 0.0015(9) -0.0012(10)
O16 0.0642(12) 0.0725(15) 0.0635(11) -0.0083(10) 0.0088(9) -0.0051(10)
O6 0.0593(12) 0.0701(15) 0.0861(14) -0.0163(12) -0.0098(10) 0.0054(11)
O11 0.0502(11) 0.0681(15) 0.0847(14) -0.0100(11) 0.0039(10) -0.0011(10)
O4 0.0484(10) 0.0568(12) 0.0571(10) -0.0031(8) 0.0007(8) -0.0015(8)
O7 0.0595(12) 0.0759(15) 0.0665(12) 0.0042(10) 0.0027(10) -0.0027(10)
O14 0.0828(15) 0.0564(14) 0.0822(14) -0.0002(11) 0.0008(11) 0.0003(11)
O8 0.0590(12) 0.0779(16) 0.0661(13) 0.0029(10) 0.0026(9) 0.0097(10)
C6 0.0536(16) 0.071(2) 0.0672(17) -0.0151(15) 0.0001(13) -0.0002(14)
C25 0.0560(16) 0.065(2) 0.0658(17) -0.0067(14) 0.0065(13) 0.0058(14)
C22 0.0510(15) 0.0582(19) 0.0642(16) 0.0050(13) 0.0037(12) 0.0019(13)
C17 0.0514(15) 0.0555(18) 0.0597(16) 0.0056(13) 0.0033(12) 0.0077(12)
C2 0.0542(17) 0.069(2) 0.083(2) -0.0160(16) 0.0011(14) 0.0038(14)
C30 0.0500(16) 0.071(2) 0.0716(18) -0.0074(15) 0.0058(13) 0.0077(14)
C14 0.070(2) 0.072(2) 0.0651(18) -0.0001(15) -0.0015(15) 0.0097(16)
C28 0.077(2) 0.076(3) 0.117(3) -0.007(2) 0.014(2) 0.0213(19)
C21 0.0597(18) 0.068(2) 0.084(2) 0.0073(17) 0.0034(15) -0.0072(15)
C23 0.0484(15) 0.071(2) 0.0717(19) -0.0039(15) -0.0029(14) -0.0008(14)
C5 0.0576(17) 0.086(3) 0.077(2) -0.0177(18) -0.0065(15) 0.0010(16)
C29 0.0567(18) 0.087(3) 0.100(2) -0.002(2) 0.0077(17) 0.0138(17)
C26 0.0671(19) 0.063(2) 0.100(2) -0.0157(18) -0.0001(17) 0.0057(16)
C19 0.084(2) 0.086(3) 0.075(2) 0.0298(18) 0.0152(18) 0.0114(19)
C18 0.0642(18) 0.079(2) 0.0645(18) 0.0123(15) 0.0035(14) 0.0114(16)
C7 0.0547(17) 0.077(2) 0.082(2) -0.0087(18) -0.0081(15) 0.0054(16)
C3 0.069(2) 0.070(2) 0.091(2) -0.0246(18) 0.0081(17) -0.0039(16)
C20 0.074(2) 0.079(3) 0.095(3) 0.0247(19) 0.0182(19) -0.0049(18)
C15 0.0606(18) 0.082(2) 0.074(2) -0.0007(17) -0.0056(15) 0.0100(16)
C31 0.0446(15) 0.087(3) 0.0718(19) -0.0006(17) 0.0029(13) 0.0011(16)
C4 0.068(2) 0.084(3) 0.077(2) -0.0263(18) 0.0015(16) -0.0087(17)
C35 0.0609(17) 0.065(2) 0.0710(18) -0.0007(15) -0.0075(14) 0.0111(15)
C27 0.086(3) 0.068(2) 0.125(3) -0.018(2) 0.015(2) 0.0107(19)
C13 0.083(2) 0.103(3) 0.072(2) -0.0007(19) -0.0093(18) 0.022(2)
C40 0.080(2) 0.096(3) 0.072(2) -0.0205(19) 0.0083(17) -0.0026(19)
C11 0.113(3) 0.131(4) 0.065(2) 0.008(2) 0.009(2) 0.001(3)
C8 0.091(3) 0.111(4) 0.117(3) -0.048(3) -0.021(2) -0.008(2)
C1 0.0511(15) 0.068(2) 0.0613(16) -0.0113(14) 0.0046(13) -0.0001(14)
C37 0.100(3) 0.104(3) 0.076(2) -0.016(2) 0.0113(19) 0.015(2)
C33 0.0616(18) 0.070(2) 0.0726(19) -0.0047(15) 0.0058(14) 0.0117(15)
C9 0.073(2) 0.063(2) 0.0652(18) 0.0032(15) 0.0021(15) 0.0026(15)
C34 0.0612(18) 0.068(2) 0.085(2) -0.0094(17) 0.0059(15) -0.0159(15)
C38 0.100(3) 0.083(3) 0.120(3) 0.017(2) -0.006(2) -0.016(2)
C39 0.098(3) 0.069(2) 0.104(3) 0.013(2) 0.007(2) -0.0034(19)
C32 0.107(3) 0.101(4) 0.186(5) -0.005(3) 0.019(3) 0.046(3)
C10 0.084(2) 0.106(3) 0.071(2) 0.006(2) 0.0107(18) -0.001(2)
C36 0.0583(16) 0.068(2) 0.0616(16) -0.0057(14) -0.0049(13) -0.0065(14)
C12 0.114(3) 0.118(4) 0.064(2) 0.004(2) -0.005(2) 0.023(3)
C24 0.105(3) 0.144(5) 0.118(3) 0.047(3) 0.023(3) -0.037(3)
C16 0.156(5) 0.209(7) 0.078(3) 0.014(3) -0.023(3) 0.032(4)

loop_
_atom_type_symbol
_atom_type_description
_atom_type_scat_dispersion_real
_atom_type_scat_dispersion_imag
_atom_type_scat_source
C C 0.0033 0.0016 'International Tables Vol C Tables 4.2.6.8 and 6.1.1.4'
H H 0.0000 0.0000 'International Tables Vol C Tables 4.2.6.8 and 6.1.1.4'
O O 0.0106 0.0060 'International Tables Vol C Tables 4.2.6.8 and 6.1.1.4'
Ni Ni 0.3393 1.1124 'International Tables Vol C Tables 4.2.6.8 and 6.1.1.4'

loop_
_geom_angle_atom_site_label_1
_geom_angle_atom_site_label_2
_geom_angle_atom_site_label_3
_geom_angle
O12 Ni4 O11 90.42(8)
O12 Ni4 O2 172.78(7)
O11 Ni4 O2 94.89(8)
O12 Ni4 O3 93.76(8)
O11 Ni4 O3 96.34(8)
O2 Ni4 O3 80.81(8)
O12 Ni4 O4 91.87(7)
O11 Ni4 O4 177.67(8)
O2 Ni4 O4 82.79(7)
O3 Ni4 O4 83.06(7)
O12 Ni4 O16 97.58(8)
O11 Ni4 O16 89.69(9)
O2 Ni4 O16 87.36(8)
O3 Ni4 O16 167.12(8)
O4 Ni4 O16 90.46(8)
O9 Ni3 O10 89.91(8)
O9 Ni3 O4 170.88(8)
O10 Ni3 O4 96.83(8)
O9 Ni3 O3 89.93(8)
O10 Ni3 O3 179.29(8)
O4 Ni3 O3 83.41(7)
O9 Ni3 O1 92.73(8)
O10 Ni3 O1 97.40(8)
O4 Ni3 O1 80.35(7)
O3 Ni3 O1 83.30(7)
O9 Ni3 O15 98.20(9)
O10 Ni3 O15 88.40(8)
O4 Ni3 O15 88.16(8)
O3 Ni3 O15 90.94(7)
O1 Ni3 O15 167.64(8)
O5 Ni1 O6 90.82(8)
O5 Ni1 O3 173.79(8)
O6 Ni1 O3 93.54(8)
O5 Ni1 O2 94.25(8)
O6 Ni1 O2 95.77(9)
O3 Ni1 O2 80.92(7)
O5 Ni1 O1 92.26(8)
O6 Ni1 O1 176.81(8)
O3 Ni1 O1 83.33(7)
O2 Ni1 O1 83.17(8)
O5 Ni1 O13 95.68(9)
O6 Ni1 O13 89.91(9)
O3 Ni1 O13 88.75(8)
O2 Ni1 O13 168.48(8)
O1 Ni1 O13 90.62(8)
O7 Ni2 O8 90.42(9)
O7 Ni2 O1 173.79(8)
O8 Ni2 O1 93.65(8)
O7 Ni2 O4 94.55(8)
O8 Ni2 O4 94.98(8)
O1 Ni2 O4 80.43(7)
O7 Ni2 O2 92.13(8)
O8 Ni2 O2 176.71(8)
O1 Ni2 O2 83.63(8)
O4 Ni2 O2 82.76(7)
O7 Ni2 O14 97.93(9)
O8 Ni2 O14 90.91(9)
O1 Ni2 O14 86.70(8)
O4 Ni2 O14 166.15(8)
O2 Ni2 O14 90.79(8)
C25 O12 Ni4 128.19(19)
C17 O9 Ni3 127.54(17)
C39 O15 Ni3 128.3(2)
C39 O15 H15 104.3(16)
Ni3 O15 H15 114.3(16)
C1 O5 Ni1 127.50(19)
C37 O13 Ni1 126.1(2)
C37 O13 H13 106.1(16)
Ni1 O13 H13 118.3(16)
C34 O2 Ni4 119.11(18)
C34 O2 Ni2 122.96(19)
Ni4 O2 Ni2 96.64(8)
C34 O2 Ni1 118.31(17)
Ni4 O2 Ni1 98.79(8)
Ni2 O2 Ni1 95.65(8)
C35 O3 Ni1 119.37(17)
C35 O3 Ni3 120.84(17)
Ni1 O3 Ni3 96.30(7)
C35 O3 Ni4 119.81(16)
Ni1 O3 Ni4 99.22(8)
Ni3 O3 Ni4 95.99(8)
C33 O1 Ni2 119.64(17)
C33 O1 Ni3 117.19(18)
Ni2 O1 Ni3 99.60(8)
C33 O1 Ni1 123.49(17)
Ni2 O1 Ni1 95.96(8)
Ni3 O1 Ni1 95.61(7)
C23 O10 Ni3 124.12(19)
C40 O16 Ni4 124.0(2)
C40 O16 H16 104.4(16)
Ni4 O16 H16 119.5(17)
C7 O6 Ni1 124.6(2)
C31 O11 Ni4 125.3(2)
C36 O4 Ni3 119.32(16)
C36 O4 Ni2 119.13(17)
Ni3 O4 Ni2 99.41(8)
C36 O4 Ni4 121.43(16)
Ni3 O4 Ni4 95.89(8)
Ni2 O4 Ni4 96.44(7)
C9 O7 Ni2 127.43(19)
C38 O14 Ni2 127.5(2)
C38 O14 H14 105.0(17)
Ni2 O14 H14 117.0(17)
C15 O8 Ni2 125.7(2)
C5 C6 C1 119.4(3)
C5 C6 C7 116.6(3)
C1 C6 C7 123.8(3)
O12 C25 C26 119.7(3)
O12 C25 C30 123.4(3)
C26 C25 C30 117.0(3)
C21 C22 C17 119.4(3)
C21 C22 C23 117.5(3)
C17 C22 C23 123.1(3)
O9 C17 C18 119.6(3)
O9 C17 C22 123.9(2)
C18 C17 C22 116.5(3)
C3 C2 C1 121.9(3)
C3 C2 H2 119.1
C1 C2 H2 119.1
C25 C30 C31 123.7(3)
C25 C30 C29 118.5(3)
C31 C30 C29 117.8(3)
C13 C14 C9 119.7(3)
C13 C14 C15 116.7(3)
C9 C14 C15 123.6(3)
C29 C28 C27 116.8(3)
C29 C28 C32 121.1(4)
C27 C28 C32 122.0(4)
C20 C21 C22 123.1(3)
C20 C21 H21 118.4
C22 C21 H21 118.4
O10 C23 C22 128.9(3)
O10 C23 H23 115.5
C22 C23 H23 115.5
C4 C5 C6 123.1(3)
C4 C5 H5 118.4
C6 C5 H5 118.4
C28 C29 C30 123.5(3)
C28 C29 H29 118.2
C30 C29 H29 118.2
C27 C26 C25 121.5(3)
C27 C26 H26 119.3
C25 C26 H26 119.3
C18 C19 C20 122.1(3)
C18 C19 H19 118.9
C20 C19 H19 118.9
C19 C18 C17 121.8(3)
C19 C18 H18 119.1
C17 C18 H18 119.1
O6 C7 C6 128.4(3)
O6 C7 H7 115.8
C6 C7 H7 115.8
C2 C3 C4 122.2(3)
C2 C3 H3 118.9
C4 C3 H3 118.9
C21 C20 C19 116.9(3)
C21 C20 C24 122.0(4)
C19 C20 C24 121.1(3)
O8 C15 C14 128.6(3)
O8 C15 H15A 115.7
C14 C15 H15A 115.7
O11 C31 C30 128.9(3)
O11 C31 H31 115.6
C30 C31 H31 115.6
C5 C4 C3 116.9(3)
C5 C4 C8 121.6(3)
C3 C4 C8 121.4(3)
O3 C35 H35A 109.5
O3 C35 H35B 109.5
H35A C35 H35B 109.5
O3 C35 H35C 109.5
H35A C35 H35C 109.5
H35B C35 H35C 109.5
C26 C27 C28 122.8(4)
C26 C27 H27 118.6
C28 C27 H27 118.6
C12 C13 C14 123.2(4)
C12 C13 H13A 118.4
C14 C13 H13A 118.4
O16 C40 H40A 109.5
O16 C40 H40B 109.5
H40A C40 H40B 109.5
O16 C40 H40C 109.5
H40A C40 H40C 109.5
H40B C40 H40C 109.5
C10 C11 C12 122.6(4)
C10 C11 H11 118.7
C12 C11 H11 118.7
C4 C8 H8A 109.5
C4 C8 H8B 109.5
H8A C8 H8B 109.5
C4 C8 H8C 109.5
H8A C8 H8C 109.5
H8B C8 H8C 109.5
O5 C1 C2 120.4(3)
O5 C1 C6 123.1(3)
C2 C1 C6 116.5(3)
O13 C37 H37A 109.5
O13 C37 H37B 109.5
H37A C37 H37B 109.5
O13 C37 H37C 109.5
H37A C37 H37C 109.5
H37B C37 H37C 109.5
O1 C33 H33A 109.5
O1 C33 H33B 109.5
H33A C33 H33B 109.5
O1 C33 H33C 109.5
H33A C33 H33C 109.5
H33B C33 H33C 109.5
O7 C9 C10 119.7(3)
O7 C9 C14 124.1(3)
C10 C9 C14 116.2(3)
O2 C34 H34A 109.5
O2 C34 H34B 109.5
H34A C34 H34B 109.5
O2 C34 H34C 109.5
H34A C34 H34C 109.5
H34B C34 H34C 109.5
O14 C38 H38A 109.5
O14 C38 H38B 109.5
H38A C38 H38B 109.5
O14 C38 H38C 109.5
H38A C38 H38C 109.5
H38B C38 H38C 109.5
O15 C39 H39A 109.5
O15 C39 H39B 109.5
H39A C39 H39B 109.5
O15 C39 H39C 109.5
H39A C39 H39C 109.5
H39B C39 H39C 109.5
C28 C32 H32A 109.5
C28 C32 H32B 109.5
H32A C32 H32B 109.5
C28 C32 H32C 109.5
H32A C32 H32C 109.5
H32B C32 H32C 109.5
C11 C10 C9 121.8(4)
C11 C10 H10 119.1
C9 C10 H10 119.1
O4 C36 H36A 109.5
O4 C36 H36B 109.5
H36A C36 H36B 109.5
O4 C36 H36C 109.5
H36A C36 H36C 109.5
H36B C36 H36C 109.5
C13 C12 C11 116.6(3)
C13 C12 C16 121.4(4)
C11 C12 C16 122.0(4)
C20 C24 H24A 109.5
C20 C24 H24B 109.5
H24A C24 H24B 109.5
C20 C24 H24C 109.5
H24A C24 H24C 109.5
H24B C24 H24C 109.5
C12 C16 H16A 109.5
C12 C16 H16B 109.5
H16A C16 H16B 109.5
C12 C16 H16C 109.5
H16A C16 H16C 109.5
H16B C16 H16C 109.5

loop_
_geom_bond_atom_site_label_1
_geom_bond_atom_site_label_2
_geom_bond_distance
Ni4 O12 2.004(2)
Ni4 O11 2.039(2)
Ni4 O2 2.051(2)
Ni4 O3 2.0574(19)
Ni4 O4 2.0619(18)
Ni4 O16 2.145(2)
Ni3 O9 2.0059(19)
Ni3 O10 2.050(2)
Ni3 O4 2.0521(18)
Ni3 O3 2.0532(18)
Ni3 O1 2.053(2)
Ni3 O15 2.128(2)
Ni1 O5 1.997(2)
Ni1 O6 2.035(2)
Ni1 O3 2.0417(19)
Ni1 O2 2.062(2)
Ni1 O1 2.0637(18)
Ni1 O13 2.124(2)
Ni2 O7 2.014(2)
Ni2 O8 2.034(2)
Ni2 O1 2.0474(19)
Ni2 O4 2.054(2)
Ni2 O2 2.0594(19)
Ni2 O14 2.149(2)
O12 C25 1.305(3)
O9 C17 1.301(3)
O15 C39 1.422(4)
O15 H15 0.868(10)
O5 C1 1.311(3)
O13 C37 1.423(4)
O13 H13 0.863(10)
O2 C34 1.424(3)
O3 C35 1.429(3)
O1 C33 1.433(3)
O10 C23 1.241(3)
O16 C40 1.429(4)
O16 H16 0.865(10)
O6 C7 1.233(4)
O11 C31 1.231(4)
O4 C36 1.429(3)
O7 C9 1.307(3)
O14 C38 1.414(4)
O14 H14 0.864(10)
O8 C15 1.234(4)
C6 C5 1.419(4)
C6 C1 1.427(4)
C6 C7 1.440(4)
C25 C26 1.406(5)
C25 C30 1.427(4)
C22 C21 1.405(4)
C22 C17 1.423(4)
C22 C23 1.434(4)
C17 C18 1.415(4)
C2 C3 1.378(4)
C2 C1 1.402(4)
C2 H2 0.9300
C30 C31 1.428(5)
C30 C29 1.429(4)
C14 C13 1.418(4)
C14 C9 1.425(4)
C14 C15 1.429(4)
C28 C29 1.360(5)
C28 C27 1.386(5)
C28 C32 1.523(5)
C21 C20 1.366(5)
C21 H21 0.9300
C23 H23 0.9300
C5 C4 1.359(5)
C5 H5 0.9300
C29 H29 0.9300
C26 C27 1.379(5)
C26 H26 0.9300
C19 C18 1.359(5)
C19 C20 1.403(5)
C19 H19 0.9300
C18 H18 0.9300
C7 H7 0.9300
C3 C4 1.401(5)
C3 H3 0.9300
C20 C24 1.527(5)
C15 H15A 0.9300
C31 H31 0.9300
C4 C8 1.521(5)
C35 H35A 0.9600
C35 H35B 0.9600
C35 H35C 0.9600
C27 H27 0.9300
C13 C12 1.367(5)
C13 H13A 0.9300
C40 H40A 0.9600
C40 H40B 0.9600
C40 H40C 0.9600
C11 C10 1.372(5)
C11 C12 1.399(6)
C11 H11 0.9300
C8 H8A 0.9600
C8 H8B 0.9600
C8 H8C 0.9600
C37 H37A 0.9600
C37 H37B 0.9600
C37 H37C 0.9600
C33 H33A 0.9600
C33 H33B 0.9600
C33 H33C 0.9600
C9 C10 1.415(4)
C34 H34A 0.9600
C34 H34B 0.9600
C34 H34C 0.9600
C38 H38A 0.9600
C38 H38B 0.9600
C38 H38C 0.9600
C39 H39A 0.9600
C39 H39B 0.9600
C39 H39C 0.9600
C32 H32A 0.9600
C32 H32B 0.9600
C32 H32C 0.9600
C10 H10 0.9300
C36 H36A 0.9600
C36 H36B 0.9600
C36 H36C 0.9600
C12 C16 1.530(5)
C24 H24A 0.9600
C24 H24B 0.9600
C24 H24C 0.9600
C16 H16A 0.9600
C16 H16B 0.9600
C16 H16C 0.9600

loop_
_geom_torsion_atom_site_label_1
_geom_torsion_atom_site_label_2
_geom_torsion_atom_site_label_3
_geom_torsion_atom_site_label_4
_geom_torsion
O11 Ni4 O12 C25 -0.2(2)
O3 Ni4 O12 C25 -96.6(2)
O4 Ni4 O12 C25 -179.8(2)
O16 Ni4 O12 C25 89.5(2)
O10 Ni3 O9 C17 15.2(2)
O3 Ni3 O9 C17 -164.1(2)
O1 Ni3 O9 C17 112.6(2)
O15 Ni3 O9 C17 -73.2(2)
O9 Ni3 O15 C39 3.1(3)
O10 Ni3 O15 C39 -86.6(3)
O4 Ni3 O15 C39 176.5(3)
O3 Ni3 O15 C39 93.2(3)
O1 Ni3 O15 C39 155.1(3)
O6 Ni1 O5 C1 -12.3(2)
O2 Ni1 O5 C1 -108.2(2)
O1 Ni1 O5 C1 168.5(2)
O13 Ni1 O5 C1 77.6(2)
O5 Ni1 O13 C37 5.9(3)
O6 Ni1 O13 C37 96.7(3)
O3 Ni1 O13 C37 -169.7(3)
O2 Ni1 O13 C37 -143.6(4)
O1 Ni1 O13 C37 -86.4(3)
O11 Ni4 O2 C34 37.6(2)
O3 Ni4 O2 C34 133.3(2)
O4 Ni4 O2 C34 -142.6(2)
O16 Ni4 O2 C34 -51.8(2)
O11 Ni4 O2 Ni2 171.39(8)
O3 Ni4 O2 Ni2 -92.96(8)
O4 Ni4 O2 Ni2 -8.87(7)
O16 Ni4 O2 Ni2 81.93(8)
O11 Ni4 O2 Ni1 -91.81(9)
O3 Ni4 O2 Ni1 3.83(7)
O4 Ni4 O2 Ni1 87.92(8)
O16 Ni4 O2 Ni1 178.72(8)
O7 Ni2 O2 C34 45.8(2)
O1 Ni2 O2 C34 -138.7(2)
O4 Ni2 O2 C34 140.1(2)
O14 Ni2 O2 C34 -52.2(2)
O7 Ni2 O2 Ni4 -85.42(9)
O1 Ni2 O2 Ni4 90.02(8)
O4 Ni2 O2 Ni4 8.90(7)
O14 Ni2 O2 Ni4 176.61(9)
O7 Ni2 O2 Ni1 175.02(9)
O1 Ni2 O2 Ni1 -9.54(8)
O4 Ni2 O2 Ni1 -90.66(8)
O14 Ni2 O2 Ni1 77.05(9)
O5 Ni1 O2 C34 50.1(2)
O6 Ni1 O2 C34 -41.2(2)
O3 Ni1 O2 C34 -133.8(2)
O1 Ni1 O2 C34 141.9(2)
O13 Ni1 O2 C34 -160.3(4)
O5 Ni1 O2 Ni4 -179.93(8)
O6 Ni1 O2 Ni4 88.82(9)
O3 Ni1 O2 Ni4 -3.86(7)
O1 Ni1 O2 Ni4 -88.16(8)
O13 Ni1 O2 Ni4 -30.4(4)
O5 Ni1 O2 Ni2 -82.29(8)
O6 Ni1 O2 Ni2 -173.55(8)
O3 Ni1 O2 Ni2 93.77(8)
O1 Ni1 O2 Ni2 9.48(8)
O13 Ni1 O2 Ni2 67.3(4)
O6 Ni1 O3 C35 40.6(2)
O2 Ni1 O3 C35 135.87(19)
O1 Ni1 O3 C35 -140.01(19)
O13 Ni1 O3 C35 -49.24(19)
O6 Ni1 O3 Ni3 171.43(8)
O2 Ni1 O3 Ni3 -93.29(8)
O1 Ni1 O3 Ni3 -9.17(7)
O13 Ni1 O3 Ni3 81.60(9)
O6 Ni1 O3 Ni4 -91.44(9)
O2 Ni1 O3 Ni4 3.85(7)
O1 Ni1 O3 Ni4 87.97(8)
O13 Ni1 O3 Ni4 178.74(8)
O9 Ni3 O3 C35 46.3(2)
O4 Ni3 O3 C35 -139.9(2)
O1 Ni3 O3 C35 139.1(2)
O15 Ni3 O3 C35 -51.9(2)
O9 Ni3 O3 Ni1 -83.54(9)
O4 Ni3 O3 Ni1 90.22(8)
O1 Ni3 O3 Ni1 9.21(7)
O15 Ni3 O3 Ni1 178.25(8)
O9 Ni3 O3 Ni4 176.45(9)
O4 Ni3 O3 Ni4 -9.78(7)
O1 Ni3 O3 Ni4 -90.79(8)
O15 Ni3 O3 Ni4 78.25(8)
O12 Ni4 O3 C35 49.2(2)
O11 Ni4 O3 C35 -41.7(2)
O2 Ni4 O3 C35 -135.6(2)
O4 Ni4 O3 C35 140.6(2)
O16 Ni4 O3 C35 -159.1(3)
O12 Ni4 O3 Ni1 -179.08(7)
O11 Ni4 O3 Ni1 90.08(8)
O2 Ni4 O3 Ni1 -3.87(7)
O4 Ni4 O3 Ni1 -87.66(8)
O16 Ni4 O3 Ni1 -27.4(4)
O12 Ni4 O3 Ni3 -81.68(8)
O11 Ni4 O3 Ni3 -172.52(8)
O2 Ni4 O3 Ni3 93.53(8)
O4 Ni4 O3 Ni3 9.74(7)
O16 Ni4 O3 Ni3 70.0(4)
O8 Ni2 O1 C33 -38.1(2)
O4 Ni2 O1 C33 -132.5(2)
O2 Ni2 O1 C33 143.8(2)
O14 Ni2 O1 C33 52.6(2)
O8 Ni2 O1 Ni3 90.93(9)
O4 Ni2 O1 Ni3 -3.50(7)
O2 Ni2 O1 Ni3 -87.20(8)
O14 Ni2 O1 Ni3 -178.36(9)
O8 Ni2 O1 Ni1 -172.33(8)
O4 Ni2 O1 Ni1 93.24(8)
O2 Ni2 O1 Ni1 9.54(8)
O14 Ni2 O1 Ni1 -81.62(9)
O9 Ni3 O1 C33 -51.87(19)
O10 Ni3 O1 C33 38.40(19)
O4 Ni3 O1 C33 134.11(19)
O3 Ni3 O1 C33 -141.47(19)
O15 Ni3 O1 C33 155.8(3)
O9 Ni3 O1 Ni2 177.53(8)
O10 Ni3 O1 Ni2 -92.20(8)
O4 Ni3 O1 Ni2 3.51(7)
O3 Ni3 O1 Ni2 87.93(8)
O15 Ni3 O1 Ni2 25.2(4)
O9 Ni3 O1 Ni1 80.50(8)
O10 Ni3 O1 Ni1 170.77(7)
O4 Ni3 O1 Ni1 -93.52(8)
O3 Ni3 O1 Ni1 -9.10(7)
O15 Ni3 O1 Ni1 -71.8(4)
O5 Ni1 O1 C33 -47.2(2)
O3 Ni1 O1 C33 137.2(2)
O2 Ni1 O1 C33 -141.2(2)
O13 Ni1 O1 C33 48.5(2)
O5 Ni1 O1 Ni2 84.48(9)
O3 Ni1 O1 Ni2 -91.14(8)
O2 Ni1 O1 Ni2 -9.54(8)
O13 Ni1 O1 Ni2 -179.81(9)
O5 Ni1 O1 Ni3 -175.23(8)
O3 Ni1 O1 Ni3 9.15(7)
O2 Ni1 O1 Ni3 90.76(8)
O13 Ni1 O1 Ni3 -79.51(8)
O9 Ni3 O10 C23 -14.9(2)
O4 Ni3 O10 C23 171.3(2)
O1 Ni3 O10 C23 -107.6(2)
O15 Ni3 O10 C23 83.3(2)
O12 Ni4 O16 C40 7.0(2)
O11 Ni4 O16 C40 97.4(2)
O2 Ni4 O16 C40 -167.7(2)
O3 Ni4 O16 C40 -144.5(3)
O4 Ni4 O16 C40 -85.0(2)
O5 Ni1 O6 C7 12.2(3)
O3 Ni1 O6 C7 -172.2(3)
O2 Ni1 O6 C7 106.6(3)
O13 Ni1 O6 C7 -83.5(3)
O12 Ni4 O11 C31 -1.6(3)
O2 Ni4 O11 C31 173.6(2)
O3 Ni4 O11 C31 92.3(3)
O16 Ni4 O11 C31 -99.1(3)
O10 Ni3 O4 C36 -38.3(2)
O3 Ni3 O4 C36 141.0(2)
O1 Ni3 O4 C36 -134.7(2)
O15 Ni3 O4 C36 49.83(19)
O10 Ni3 O4 Ni2 92.89(8)
O3 Ni3 O4 Ni2 -87.79(8)
O1 Ni3 O4 Ni2 -3.50(7)
O15 Ni3 O4 Ni2 -178.95(8)
O10 Ni3 O4 Ni4 -169.57(8)
O3 Ni3 O4 Ni4 9.76(7)
O1 Ni3 O4 Ni4 94.05(8)
O15 Ni3 O4 Ni4 -81.40(8)
O7 Ni2 O4 C36 -48.85(19)
O8 Ni2 O4 C36 41.97(19)
O1 Ni2 O4 C36 134.85(19)
O2 Ni2 O4 C36 -140.42(19)
O14 Ni2 O4 C36 156.8(3)
O7 Ni2 O4 Ni3 179.80(8)
O8 Ni2 O4 Ni3 -89.37(8)
O1 Ni2 O4 Ni3 3.51(7)
O2 Ni2 O4 Ni3 88.23(8)
O14 Ni2 O4 Ni3 25.5(4)
O7 Ni2 O4 Ni4 82.72(8)
O8 Ni2 O4 Ni4 173.55(8)
O1 Ni2 O4 Ni4 -93.58(8)
O2 Ni2 O4 Ni4 -8.85(7)
O14 Ni2 O4 Ni4 -71.6(3)
O12 Ni4 O4 C36 -46.0(2)
O2 Ni4 O4 C36 138.9(2)
O3 Ni4 O4 C36 -139.5(2)
O16 Ni4 O4 C36 51.6(2)
O12 Ni4 O4 Ni3 83.82(8)
O2 Ni4 O4 Ni3 -91.31(8)
O3 Ni4 O4 Ni3 -9.75(7)
O16 Ni4 O4 Ni3 -178.59(8)
O12 Ni4 O4 Ni2 -175.99(8)
O2 Ni4 O4 Ni2 8.89(7)
O3 Ni4 O4 Ni2 90.45(8)
O16 Ni4 O4 Ni2 -78.39(8)
O8 Ni2 O7 C9 -2.0(3)
O4 Ni2 O7 C9 93.0(3)
O2 Ni2 O7 C9 175.9(3)
O14 Ni2 O7 C9 -93.0(3)
O7 Ni2 O14 C38 -5.3(3)
O8 Ni2 O14 C38 -95.8(3)
O1 Ni2 O14 C38 170.6(3)
O4 Ni2 O14 C38 148.9(3)
O2 Ni2 O14 C38 87.0(3)
O7 Ni2 O8 C15 3.9(3)
O1 Ni2 O8 C15 -171.4(3)
O4 Ni2 O8 C15 -90.7(3)
O14 Ni2 O8 C15 101.8(3)
Ni4 O12 C25 C26 -178.2(2)
Ni4 O12 C25 C30 1.7(4)
Ni3 O9 C17 C18 171.9(2)
Ni3 O9 C17 C22 -7.8(4)
C21 C22 C17 O9 176.8(3)
C23 C22 C17 O9 -6.0(5)
C21 C22 C17 C18 -2.8(4)
C23 C22 C17 C18 174.3(3)
O12 C25 C30 C31 -1.7(5)
C26 C25 C30 C31 178.2(3)
O12 C25 C30 C29 -179.8(3)
C26 C25 C30 C29 0.1(4)
C17 C22 C21 C20 0.9(5)
C23 C22 C21 C20 -176.3(3)
Ni3 O10 C23 C22 7.8(5)
C21 C22 C23 O10 -177.0(3)
C17 C22 C23 O10 5.9(5)
C1 C6 C5 C4 -0.3(5)
C7 C6 C5 C4 175.1(3)
C27 C28 C29 C30 -0.4(6)
C32 C28 C29 C30 175.8(4)
C25 C30 C29 C28 0.1(5)
C31 C30 C29 C28 -178.1(3)
O12 C25 C26 C27 179.9(3)
C30 C25 C26 C27 0.0(5)
C20 C19 C18 C17 -1.4(6)
O9 C17 C18 C19 -176.6(3)
C22 C17 C18 C19 3.1(5)
Ni1 O6 C7 C6 -5.4(5)
C5 C6 C7 O6 177.9(3)
C1 C6 C7 O6 -6.9(6)
C1 C2 C3 C4 0.4(5)
C22 C21 C20 C19 0.9(6)
C22 C21 C20 C24 -179.7(4)
C18 C19 C20 C21 -0.7(6)
C18 C19 C20 C24 179.9(4)
Ni2 O8 C15 C14 -3.8(5)
C13 C14 C15 O8 -178.7(4)
C9 C14 C15 O8 0.4(6)
Ni4 O11 C31 C30 2.0(5)
C25 C30 C31 O11 -0.3(5)
C29 C30 C31 O11 177.8(3)
C6 C5 C4 C3 -1.6(5)
C6 C5 C4 C8 -178.6(3)
C2 C3 C4 C5 1.6(5)
C2 C3 C4 C8 178.6(3)
C25 C26 C27 C28 -0.3(6)
C29 C28 C27 C26 0.5(6)
C32 C28 C27 C26 -175.6(4)
C9 C14 C13 C12 -0.3(6)
C15 C14 C13 C12 178.9(4)
Ni1 O5 C1 C2 -174.9(2)
Ni1 O5 C1 C6 5.3(4)
C3 C2 C1 O5 177.9(3)
C3 C2 C1 C6 -2.3(5)
C5 C6 C1 O5 -178.0(3)
C7 C6 C1 O5 7.0(5)
C5 C6 C1 C2 2.2(4)
C7 C6 C1 C2 -172.8(3)
Ni2 O7 C9 C10 -179.1(2)
Ni2 O7 C9 C14 -0.1(5)
C13 C14 C9 O7 -179.1(3)
C15 C14 C9 O7 1.8(5)
C13 C14 C9 C10 -0.2(5)
C15 C14 C9 C10 -179.3(3)
C12 C11 C10 C9 -1.0(7)
O7 C9 C10 C11 179.8(4)
C14 C9 C10 C11 0.8(6)
C14 C13 C12 C11 0.2(7)
C14 C13 C12 C16 -178.9(4)
C10 C11 C12 C13 0.5(7)
C10 C11 C12 C16 179.6(5)
